data_7710858
loop_
_publ_author_name
'Hoshino, Norihisa'
'Hayashi, Akari'
'Akutagawa, Tomoyuki'

_publ_section_title
;
 The strong correlations between thermal conductivities and electronic
 spin states in crystals of Fe(III) spin crossover complexes
;
_journal_name_full 'Dalton Transactions'
_journal_paper_doi 10.1039/D2DT01597H
_journal_year 2022
_chemical_formula_moiety 'C22 H30 Fe N4 O2 1+, N O3 1-'
_chemical_formula_sum 'C22 H30 Fe N5 O5'
_chemical_formula_weight 500.36
_space_group_crystal_system monoclinic
_space_group_IT_number 14
_space_group_name_Hall '-P 2ybc'
_space_group_name_H-M_alt 'P 1 21/c 1'
_atom_sites_solution_hydrogens geom
_atom_sites_solution_primary dual
_atom_sites_solution_secondary difmap
_audit_creation_method SHELXL-2018/3
_audit_update_record
;
2022-07-07 deposited with the CCDC.	2022-07-28 downloaded from the CCDC.
;
_cell_angle_alpha 90
_cell_angle_beta 93.932(7)
_cell_angle_gamma 90
_cell_formula_units_Z 8
_cell_length_a 10.3846(3)
_cell_length_b 26.2141(8)
_cell_length_c 16.9891(5)
_cell_measurement_reflns_used 18989
_cell_measurement_temperature 128(2)
_cell_measurement_theta_max 68.23
_cell_measurement_theta_min 3.11
_cell_volume 4613.9(2)
_computing_cell_refinement 'RAPID AUTO (Rigaku, 2011)'
_computing_data_collection 'RAPID AUTO (Rigaku, 2011)'
_computing_data_reduction 'RAPID AUTO (Rigaku, 2011)'
_computing_molecular_graphics 'Mercury (CCDC, 2020)'
_computing_publication_material 'SHELXL-2018/3 (Sheldrick, 2018)'
_computing_structure_refinement 'SHELXL-2018/3 (Sheldrick, 2018)'
_computing_structure_solution 'SHELXT 2018/2 (Sheldrick, 2018)'
_diffrn_ambient_temperature 128(2)
_diffrn_detector_area_resol_mean 10.000
_diffrn_measured_fraction_theta_full 0.992
_diffrn_measured_fraction_theta_max 0.991
_diffrn_measurement_device_type 'Rigaku R-AXIS RAPID'
_diffrn_measurement_method \w
_diffrn_radiation_type CuK\a
_diffrn_radiation_wavelength 1.54187
_diffrn_reflns_av_R_equivalents 0.1646
_diffrn_reflns_av_unetI/netI 0.2063
_diffrn_reflns_Laue_measured_fraction_full 0.992
_diffrn_reflns_Laue_measured_fraction_max 0.991
_diffrn_reflns_limit_h_max 12
_diffrn_reflns_limit_h_min -12
_diffrn_reflns_limit_k_max 31
_diffrn_reflns_limit_k_min -31
_diffrn_reflns_limit_l_max 20
_diffrn_reflns_limit_l_min -20
_diffrn_reflns_number 51697
_diffrn_reflns_point_group_measured_fraction_full 0.992
_diffrn_reflns_point_group_measured_fraction_max 0.991
_diffrn_reflns_theta_full 67.687
_diffrn_reflns_theta_max 68.250
_diffrn_reflns_theta_min 3.105
_diffrn_source 'rotating-anode X-ray tube'
_exptl_absorpt_coefficient_mu 5.615
_exptl_absorpt_correction_T_max 1.0000
_exptl_absorpt_correction_T_min 0.4708
_exptl_absorpt_correction_type empirical
_exptl_absorpt_process_details 'ABSCOR (Rigaku, 2011)'
_exptl_crystal_colour black
_exptl_crystal_density_diffrn 1.441
_exptl_crystal_description block
_exptl_crystal_F_000 2104
_exptl_crystal_preparation 'Magnetic properties,Thermal conductivity'
_exptl_crystal_size_max 0.100
_exptl_crystal_size_mid 0.100
_exptl_crystal_size_min 0.100
_refine_diff_density_max 0.543
_refine_diff_density_min -0.509
_refine_diff_density_rms 0.079
_refine_ls_extinction_method none
_refine_ls_goodness_of_fit_ref 0.881
_refine_ls_hydrogen_treatment constr
_refine_ls_matrix_type full
_refine_ls_number_parameters 595
_refine_ls_number_reflns 8383
_refine_ls_number_restraints 0
_refine_ls_restrained_S_all 0.881
_refine_ls_R_factor_all 0.1869
_refine_ls_R_factor_gt 0.0666
_refine_ls_shift/su_max 0.000
_refine_ls_shift/su_mean 0.000
_refine_ls_structure_factor_coef Fsqd
_refine_ls_weighting_details 'w=1/[\s^2^(Fo^2^)+(0.0429P)^2^] where P=(Fo^2^+2Fc^2^)/3'
_refine_ls_weighting_scheme calc
_refine_ls_wR_factor_gt 0.0991
_refine_ls_wR_factor_ref 0.1308
_reflns_Friedel_coverage 0.000
_reflns_number_gt 3379
_reflns_number_total 8383
_reflns_threshold_expression 'I > 2\s(I)'
_cod_data_source_file d2dt01597h2.cif
_cod_data_source_block 1_128K
_cod_original_sg_symbol_H-M 'P 21/c'
_cod_database_code 7710858
_shelx_shelxl_version_number 2018/3
_shelx_space_group_comment
;
The symmetry employed for this shelxl refinement is uniquely defined
by the following loop, which should always be used as a source of
symmetry information in preference to the above space-group names.
They are only intended as comments.
;
_shelx_estimated_absorpt_t_min 0.604
_shelx_estimated_absorpt_t_max 0.604

loop_
_space_group_symop_operation_xyz
'x, y, z'
'-x, y+1/2, -z+1/2'
'-x, -y, -z'
'x, -y-1/2, z-1/2'

loop_
_atom_site_label
_atom_site_type_symbol
_atom_site_fract_x
_atom_site_fract_y
_atom_site_fract_z
_atom_site_U_iso_or_equiv
_atom_site_adp_type
_atom_site_occupancy
_atom_site_site_symmetry_order
_atom_site_calc_flag
_atom_site_refinement_flags_posn
_atom_site_refinement_flags_adp
_atom_site_refinement_flags_occupancy
_atom_site_disorder_assembly
_atom_site_disorder_group
Fe1 Fe 0.41883(8) 0.63664(3) 0.29145(5) 0.0369(3) Uani 1 1 d . . . . .
Fe2 Fe 0.97885(8) 0.63951(3) 0.74975(5) 0.0346(3) Uani 1 1 d . . . . .
O1 O 0.3728(3) 0.68265(13) 0.37213(19) 0.0434(10) Uani 1 1 d . . . . .
O2 O 0.3278(4) 0.67207(12) 0.2075(2) 0.0467(11) Uani 1 1 d . . . . .
O3 O 0.9075(3) 0.66939(12) 0.83745(18) 0.0356(9) Uani 1 1 d . . . . .
O4 O 0.9037(3) 0.68707(11) 0.67891(18) 0.0354(10) Uani 1 1 d . . . . .
O5 O 0.5055(4) 0.48877(13) 0.2944(2) 0.0479(12) Uani 1 1 d . . . . .
O6 O 0.6319(6) 0.43584(18) 0.2444(3) 0.152(3) Uani 1 1 d . . . . .
O7 O 0.6499(5) 0.44876(16) 0.3662(3) 0.102(2) Uani 1 1 d . . . . .
O8 O 0.7820(6) 0.55663(16) 0.3277(3) 0.121(2) Uani 1 1 d . . . . .
O9 O 0.8033(6) 0.53145(16) 0.2160(3) 0.116(2) Uani 1 1 d . . . . .
O10 O 0.9300(4) 0.50404(15) 0.3069(3) 0.0899(18) Uani 1 1 d . . . . .
N1 N 0.5769(4) 0.68030(17) 0.2775(2) 0.0374(12) Uani 1 1 d . . . . .
N2 N 0.5142(4) 0.59097(15) 0.2074(2) 0.0412(12) Uani 1 1 d . . . . .
H1 H 0.568804 0.565394 0.237945 0.049 Uiso 1 1 calc R U . . .
N3 N 0.2598(4) 0.59085(14) 0.2979(2) 0.0353(12) Uani 1 1 d . . . . .
N4 N 0.4872(4) 0.58603(14) 0.3834(2) 0.0359(12) Uani 1 1 d . . . . .
H2 H 0.521153 0.554706 0.358348 0.043 Uiso 1 1 calc R U . . .
N5 N 1.1235(4) 0.68544(15) 0.7566(2) 0.0311(12) Uani 1 1 d . . . . .
N6 N 1.0715(4) 0.60926(14) 0.6582(2) 0.0341(12) Uani 1 1 d . . . . .
H3 H 1.123982 0.579778 0.679612 0.041 Uiso 1 1 calc R U . . .
N7 N 0.8293(4) 0.59650(15) 0.7428(2) 0.0360(12) Uani 1 1 d . . . . .
N8 N 1.0544(4) 0.58324(14) 0.8234(2) 0.0339(12) Uani 1 1 d . . . . .
H4 H 1.099445 0.558065 0.790664 0.041 Uiso 1 1 calc R U . . .
N9 N 0.5995(6) 0.45765(19) 0.3013(4) 0.0588(18) Uani 1 1 d . . . . .
N10 N 0.8382(6) 0.5309(2) 0.2841(4) 0.0552(17) Uani 1 1 d . . . . .
C1 C 0.4065(6) 0.7308(2) 0.3829(3) 0.0380(16) Uani 1 1 d . . . . .
C2 C 0.3395(5) 0.7595(2) 0.4360(3) 0.0411(16) Uani 1 1 d . . . . .
H5 H 0.272726 0.743725 0.462797 0.049 Uiso 1 1 calc R U . . .
C3 C 0.3682(6) 0.8102(2) 0.4505(3) 0.0464(17) Uani 1 1 d . . . . .
H6 H 0.322442 0.828573 0.487932 0.056 Uiso 1 1 calc R U . . .
C4 C 0.4634(6) 0.8348(2) 0.4107(3) 0.0500(18) Uani 1 1 d . . . . .
H7 H 0.481034 0.870040 0.419090 0.060 Uiso 1 1 calc R U . . .
C5 C 0.5307(6) 0.8071(2) 0.3593(3) 0.0483(17) Uani 1 1 d . . . . .
H8 H 0.596718 0.823361 0.332457 0.058 Uiso 1 1 calc R U . . .
C6 C 0.5054(6) 0.7550(2) 0.3448(3) 0.0354(15) Uani 1 1 d . . . . .
C7 C 0.5874(5) 0.7281(2) 0.2941(3) 0.0393(15) Uani 1 1 d . . . . .
H9 H 0.653876 0.746794 0.271426 0.047 Uiso 1 1 calc R U . . .
C8 C 0.6741(5) 0.65714(19) 0.2296(3) 0.0458(16) Uani 1 1 d . . . . .
H10 H 0.734134 0.635649 0.262994 0.055 Uiso 1 1 calc R U . . .
H11 H 0.724573 0.683977 0.204636 0.055 Uiso 1 1 calc R U . . .
C9 C 0.6022(5) 0.62511(19) 0.1674(3) 0.0488(17) Uani 1 1 d . . . . .
H12 H 0.552281 0.647269 0.129241 0.059 Uiso 1 1 calc R U . . .
H13 H 0.663752 0.604772 0.138325 0.059 Uiso 1 1 calc R U . . .
C10 C 0.4255(5) 0.56249(18) 0.1522(3) 0.0463(16) Uani 1 1 d . . . . .
H14 H 0.374134 0.587218 0.119114 0.056 Uiso 1 1 calc R U . . .
H15 H 0.364790 0.542937 0.183069 0.056 Uiso 1 1 calc R U . . .
C11 C 0.4912(5) 0.5258(2) 0.0984(3) 0.0629(19) Uani 1 1 d . . . . .
H16 H 0.425793 0.508437 0.063695 0.075 Uiso 1 1 calc R U . . .
H17 H 0.549826 0.544786 0.066321 0.075 Uiso 1 1 calc R U . . .
H18 H 0.540465 0.500425 0.130391 0.075 Uiso 1 1 calc R U . . .
C12 C 0.2142(6) 0.6658(2) 0.1710(3) 0.0372(16) Uani 1 1 d . . . . .
C13 C 0.1748(6) 0.69869(19) 0.1080(3) 0.0425(16) Uani 1 1 d . . . . .
H19 H 0.231261 0.725239 0.094057 0.051 Uiso 1 1 calc R U . . .
C14 C 0.0576(6) 0.6934(2) 0.0661(3) 0.0532(19) Uani 1 1 d . . . . .
H20 H 0.033347 0.716809 0.024972 0.064 Uiso 1 1 calc R U . . .
C15 C -0.0251(6) 0.6545(2) 0.0834(4) 0.060(2) Uani 1 1 d . . . . .
H21 H -0.104224 0.649887 0.052750 0.072 Uiso 1 1 calc R U . . .
C16 C 0.0084(6) 0.6224(2) 0.1457(3) 0.0484(17) Uani 1 1 d . . . . .
H22 H -0.049907 0.596325 0.158917 0.058 Uiso 1 1 calc R U . . .
C17 C 0.1272(6) 0.6274(2) 0.1902(3) 0.0356(15) Uani 1 1 d . . . . .
C18 C 0.1533(5) 0.59264(18) 0.2549(3) 0.0355(15) Uani 1 1 d . . . . .
H23 H 0.087081 0.569402 0.266593 0.043 Uiso 1 1 calc R U . . .
C19 C 0.2719(5) 0.55226(17) 0.3621(3) 0.0367(15) Uani 1 1 d . . . . .
H24 H 0.299126 0.519027 0.341030 0.044 Uiso 1 1 calc R U . . .
H25 H 0.188072 0.547623 0.385529 0.044 Uiso 1 1 calc R U . . .
C20 C 0.3718(5) 0.57163(18) 0.4233(3) 0.0371(15) Uani 1 1 d . . . . .
H26 H 0.337830 0.601547 0.450771 0.045 Uiso 1 1 calc R U . . .
H27 H 0.393404 0.544714 0.462876 0.045 Uiso 1 1 calc R U . . .
C21 C 0.5919(5) 0.60717(18) 0.4383(3) 0.0445(16) Uani 1 1 d . . . . .
H28 H 0.557431 0.636461 0.467050 0.053 Uiso 1 1 calc R U . . .
H29 H 0.662180 0.620019 0.407111 0.053 Uiso 1 1 calc R U . . .
C22 C 0.6472(5) 0.56839(19) 0.4977(3) 0.0506(17) Uani 1 1 d . . . . .
H30 H 0.715283 0.584416 0.532037 0.061 Uiso 1 1 calc R U . . .
H31 H 0.578584 0.556073 0.529704 0.061 Uiso 1 1 calc R U . . .
H32 H 0.683398 0.539621 0.469728 0.061 Uiso 1 1 calc R U . . .
C23 C 0.9248(5) 0.71785(19) 0.8585(3) 0.0293(14) Uani 1 1 d . . . . .
C24 C 0.8377(5) 0.73894(19) 0.9098(3) 0.0350(15) Uani 1 1 d . . . . .
H33 H 0.773188 0.717977 0.930146 0.042 Uiso 1 1 calc R U . . .
C25 C 0.8456(6) 0.7898(2) 0.9307(3) 0.0418(16) Uani 1 1 d . . . . .
H34 H 0.783789 0.803815 0.963315 0.050 Uiso 1 1 calc R U . . .
C26 C 0.9427(6) 0.8207(2) 0.9049(3) 0.0434(16) Uani 1 1 d . . . . .
H35 H 0.946524 0.855821 0.918902 0.052 Uiso 1 1 calc R U . . .
C27 C 1.0332(5) 0.8001(2) 0.8587(3) 0.0401(16) Uani 1 1 d . . . . .
H36 H 1.102676 0.820561 0.843436 0.048 Uiso 1 1 calc R U . . .
C28 C 1.0240(5) 0.7488(2) 0.8338(3) 0.0312(14) Uani 1 1 d . . . . .
C29 C 1.1240(5) 0.73028(19) 0.7868(3) 0.0341(14) Uani 1 1 d . . . . .
H37 H 1.194021 0.752343 0.777699 0.041 Uiso 1 1 calc R U . . .
C30 C 1.2278(5) 0.67120(17) 0.7075(3) 0.0347(14) Uani 1 1 d . . . . .
H38 H 1.285431 0.645831 0.734957 0.042 Uiso 1 1 calc R U . . .
H39 H 1.279518 0.701530 0.695110 0.042 Uiso 1 1 calc R U . . .
C31 C 1.1636(5) 0.64868(17) 0.6329(3) 0.0344(14) Uani 1 1 d . . . . .
H40 H 1.117099 0.675468 0.601273 0.041 Uiso 1 1 calc R U . . .
H41 H 1.228789 0.633007 0.600549 0.041 Uiso 1 1 calc R U . . .
C32 C 0.9860(5) 0.58978(18) 0.5909(3) 0.0397(15) Uani 1 1 d . . . . .
H42 H 0.932072 0.618274 0.569111 0.048 Uiso 1 1 calc R U . . .
H43 H 0.927440 0.563758 0.610896 0.048 Uiso 1 1 calc R U . . .
C33 C 1.0573(5) 0.56652(18) 0.5248(3) 0.0496(17) Uani 1 1 d . . . . .
H44 H 0.994906 0.554643 0.482946 0.060 Uiso 1 1 calc R U . . .
H45 H 1.113935 0.592224 0.503490 0.060 Uiso 1 1 calc R U . . .
H46 H 1.109297 0.537625 0.545339 0.060 Uiso 1 1 calc R U . . .
C34 C 0.7803(6) 0.69072(18) 0.6560(3) 0.0266(14) Uani 1 1 d . . . . .
C35 C 0.7402(5) 0.73343(18) 0.6103(3) 0.0359(15) Uani 1 1 d . . . . .
H47 H 0.802283 0.758418 0.598529 0.043 Uiso 1 1 calc R U . . .
C36 C 0.6147(6) 0.74003(19) 0.5824(3) 0.0391(16) Uani 1 1 d . . . . .
H48 H 0.591391 0.769080 0.551145 0.047 Uiso 1 1 calc R U . . .
C37 C 0.5208(5) 0.7045(2) 0.5993(3) 0.0418(16) Uani 1 1 d . . . . .
H49 H 0.433285 0.709419 0.580774 0.050 Uiso 1 1 calc R U . . .
C38 C 0.6840(5) 0.65458(19) 0.6719(3) 0.0297(14) Uani 1 1 d . . . . .
C39 C 0.5565(5) 0.66241(19) 0.6430(3) 0.0380(15) Uani 1 1 d . . . . .
H50 H 0.492891 0.637872 0.654060 0.046 Uiso 1 1 calc R U . . .
C40 C 0.7162(6) 0.60827(19) 0.7140(3) 0.0361(15) Uani 1 1 d . . . . .
H51 H 0.648448 0.584664 0.720924 0.043 Uiso 1 1 calc R U . . .
C41 C 0.8458(5) 0.54795(18) 0.7857(3) 0.0408(16) Uani 1 1 d . . . . .
H52 H 0.878058 0.521261 0.750832 0.049 Uiso 1 1 calc R U . . .
H53 H 0.762414 0.536507 0.804530 0.049 Uiso 1 1 calc R U . . .
C42 C 0.9423(5) 0.55741(18) 0.8548(3) 0.0405(16) Uani 1 1 d . . . . .
H54 H 0.903816 0.579192 0.894598 0.049 Uiso 1 1 calc R U . . .
H55 H 0.969272 0.524727 0.880077 0.049 Uiso 1 1 calc R U . . .
C43 C 1.1490(5) 0.60184(17) 0.8871(3) 0.0402(15) Uani 1 1 d . . . . .
H56 H 1.107433 0.628581 0.917773 0.048 Uiso 1 1 calc R U . . .
H57 H 1.223049 0.617642 0.862604 0.048 Uiso 1 1 calc R U . . .
C44 C 1.1990(5) 0.56011(17) 0.9431(3) 0.0498(17) Uani 1 1 d . . . . .
H58 H 1.260363 0.574724 0.983317 0.060 Uiso 1 1 calc R U . . .
H59 H 1.126536 0.544803 0.968679 0.060 Uiso 1 1 calc R U . . .
H60 H 1.242255 0.533854 0.913461 0.060 Uiso 1 1 calc R U . . .

loop_
_atom_site_aniso_label
_atom_site_aniso_U_11
_atom_site_aniso_U_22
_atom_site_aniso_U_33
_atom_site_aniso_U_23
_atom_site_aniso_U_13
_atom_site_aniso_U_12
Fe1 0.0348(7) 0.0421(5) 0.0329(6) 0.0025(5) -0.0036(5) -0.0008(5)
Fe2 0.0346(6) 0.0350(5) 0.0331(6) -0.0002(4) -0.0050(5) -0.0002(5)
O1 0.047(3) 0.047(2) 0.038(3) 0.005(2) 0.011(2) 0.008(2)
O2 0.046(3) 0.050(2) 0.042(3) 0.0028(19) -0.018(2) 0.002(2)
O3 0.033(3) 0.036(2) 0.038(2) -0.0009(18) 0.0014(19) 0.0003(19)
O4 0.027(3) 0.044(2) 0.035(2) -0.0025(17) -0.006(2) 0.001(2)
O5 0.044(3) 0.034(2) 0.066(3) -0.004(2) 0.002(2) 0.006(2)
O6 0.268(8) 0.090(4) 0.114(5) 0.040(3) 0.118(5) 0.105(4)
O7 0.093(4) 0.062(3) 0.140(5) 0.005(3) -0.072(4) 0.004(3)
O8 0.222(7) 0.058(3) 0.092(4) 0.010(3) 0.084(4) 0.046(4)
O9 0.204(6) 0.064(3) 0.072(4) 0.001(3) -0.045(4) 0.001(3)
O10 0.050(4) 0.059(3) 0.160(5) 0.051(3) -0.001(3) 0.005(2)
N1 0.031(4) 0.052(3) 0.028(3) 0.002(2) -0.002(2) 0.007(3)
N2 0.045(4) 0.044(3) 0.034(3) -0.004(2) -0.003(3) 0.006(3)
N3 0.035(3) 0.040(3) 0.031(3) -0.002(2) -0.003(3) 0.007(3)
N4 0.030(3) 0.039(3) 0.039(3) -0.005(2) -0.001(3) 0.004(2)
N5 0.032(3) 0.034(3) 0.027(3) -0.003(2) 0.001(2) -0.002(2)
N6 0.035(3) 0.032(2) 0.035(3) 0.000(2) -0.003(3) 0.001(2)
N7 0.035(4) 0.036(3) 0.035(3) 0.001(2) -0.006(3) -0.004(3)
N8 0.029(3) 0.036(3) 0.036(3) -0.005(2) -0.005(3) 0.002(2)
N9 0.069(6) 0.029(3) 0.079(6) 0.002(3) 0.008(4) -0.010(3)
N10 0.068(5) 0.039(4) 0.058(5) 0.006(3) 0.000(4) -0.007(3)
C1 0.033(5) 0.052(4) 0.030(4) 0.005(3) -0.001(3) 0.014(4)
C2 0.031(4) 0.055(4) 0.038(4) 0.009(3) 0.001(3) 0.009(3)
C3 0.041(5) 0.066(4) 0.031(4) 0.005(3) -0.007(3) 0.017(4)
C4 0.049(5) 0.047(4) 0.053(5) 0.004(4) -0.006(4) 0.011(4)
C5 0.051(5) 0.047(4) 0.047(4) 0.011(3) 0.000(4) 0.008(4)
C6 0.032(4) 0.051(4) 0.023(3) 0.005(3) 0.000(3) 0.010(3)
C7 0.035(4) 0.057(4) 0.025(4) 0.008(3) -0.007(3) 0.003(3)
C8 0.032(4) 0.056(4) 0.050(4) 0.007(3) 0.005(4) 0.008(3)
C9 0.051(5) 0.055(4) 0.042(4) 0.000(3) 0.008(4) 0.008(3)
C10 0.060(5) 0.045(4) 0.034(4) -0.017(3) 0.002(3) 0.003(3)
C11 0.069(5) 0.076(4) 0.043(4) -0.015(3) -0.001(4) 0.016(4)
C12 0.041(5) 0.040(4) 0.031(4) -0.003(3) 0.000(3) 0.010(3)
C13 0.047(5) 0.049(4) 0.031(4) 0.004(3) 0.000(3) 0.014(3)
C14 0.050(6) 0.067(5) 0.041(4) 0.000(4) -0.006(4) 0.028(4)
C15 0.049(5) 0.077(5) 0.050(5) -0.004(4) -0.024(4) 0.019(4)
C16 0.033(5) 0.064(4) 0.048(4) -0.002(3) -0.001(4) 0.006(3)
C17 0.024(4) 0.041(4) 0.040(4) -0.007(3) -0.008(3) 0.006(3)
C18 0.031(4) 0.032(3) 0.044(4) -0.005(3) 0.007(3) 0.005(3)
C19 0.042(4) 0.029(3) 0.038(4) -0.001(3) 0.003(3) 0.001(3)
C20 0.032(4) 0.042(3) 0.037(4) -0.004(3) -0.005(3) 0.000(3)
C21 0.035(4) 0.049(4) 0.048(4) -0.015(3) -0.008(3) 0.000(3)
C22 0.050(4) 0.059(4) 0.039(4) 0.001(3) -0.019(3) 0.002(3)
C23 0.024(4) 0.030(3) 0.033(4) 0.003(3) -0.004(3) 0.003(3)
C24 0.029(4) 0.041(3) 0.035(4) 0.003(3) -0.003(3) 0.004(3)
C25 0.052(5) 0.049(4) 0.024(3) 0.003(3) 0.001(3) 0.016(3)
C26 0.051(5) 0.042(4) 0.038(4) 0.004(3) 0.006(3) 0.000(3)
C27 0.040(5) 0.051(4) 0.029(4) 0.002(3) 0.001(3) -0.011(3)
C28 0.032(4) 0.038(3) 0.023(3) 0.002(3) -0.001(3) -0.006(3)
C29 0.032(4) 0.041(3) 0.029(3) 0.009(3) 0.000(3) -0.006(3)
C30 0.033(4) 0.036(3) 0.035(4) 0.004(3) -0.001(3) 0.002(3)
C31 0.037(4) 0.039(3) 0.028(3) -0.003(3) 0.004(3) -0.003(3)
C32 0.044(4) 0.042(3) 0.032(4) -0.002(3) -0.004(3) -0.002(3)
C33 0.054(5) 0.055(4) 0.038(4) -0.006(3) -0.006(3) 0.009(3)
C34 0.030(4) 0.026(3) 0.023(3) -0.002(2) -0.004(3) -0.001(3)
C35 0.035(4) 0.035(3) 0.036(4) 0.001(3) -0.005(3) 0.000(3)
C36 0.039(5) 0.041(4) 0.037(4) 0.002(3) 0.002(3) 0.012(3)
C37 0.028(4) 0.063(4) 0.034(4) 0.002(3) -0.004(3) 0.001(3)
C38 0.027(4) 0.032(3) 0.029(3) -0.003(3) -0.007(3) 0.001(3)
C39 0.030(4) 0.047(4) 0.037(4) -0.001(3) 0.000(3) -0.001(3)
C40 0.029(4) 0.041(3) 0.038(4) 0.001(3) 0.004(3) -0.012(3)
C41 0.036(4) 0.039(3) 0.046(4) 0.010(3) -0.010(3) -0.006(3)
C42 0.027(4) 0.048(4) 0.046(4) 0.010(3) -0.006(3) -0.011(3)
C43 0.039(4) 0.042(3) 0.038(4) -0.002(3) -0.010(3) -0.001(3)
C44 0.045(4) 0.051(4) 0.051(4) 0.007(3) -0.013(3) 0.007(3)

loop_
_atom_type_symbol
_atom_type_description
_atom_type_scat_dispersion_real
_atom_type_scat_dispersion_imag
_atom_type_scat_source
C C 0.0181 0.0091 'International Tables Vol C Tables 4.2.6.8 and 6.1.1.4'
H H 0.0000 0.0000 'International Tables Vol C Tables 4.2.6.8 and 6.1.1.4'
O O 0.0492 0.0322 'International Tables Vol C Tables 4.2.6.8 and 6.1.1.4'
N N 0.0311 0.0180 'International Tables Vol C Tables 4.2.6.8 and 6.1.1.4'
Fe Fe -1.1336 3.1974 'International Tables Vol C Tables 4.2.6.8 and 6.1.1.4'

loop_
_geom_angle_atom_site_label_1
_geom_angle_atom_site_label_2
_geom_angle_atom_site_label_3
_geom_angle
_geom_angle_site_symmetry_1
_geom_angle_site_symmetry_3
_geom_angle_publ_flag
O2 Fe1 O1 95.40(14) . . ?
O2 Fe1 N1 90.06(16) . . ?
O1 Fe1 N1 88.41(17) . . ?
O2 Fe1 N3 88.01(17) . . ?
O1 Fe1 N3 95.11(15) . . ?
N1 Fe1 N3 176.12(17) . . ?
O2 Fe1 N4 167.85(16) . . ?
O1 Fe1 N4 87.39(14) . . ?
N1 Fe1 N4 101.86(16) . . ?
N3 Fe1 N4 79.96(17) . . ?
O2 Fe1 N2 90.09(15) . . ?
O1 Fe1 N2 167.05(16) . . ?
N1 Fe1 N2 79.84(18) . . ?
N3 Fe1 N2 96.80(16) . . ?
N4 Fe1 N2 89.69(15) . . ?
O4 Fe2 O3 93.59(14) . . ?
O4 Fe2 N7 92.98(17) . . ?
O3 Fe2 N7 86.12(16) . . ?
O4 Fe2 N5 84.89(15) . . ?
O3 Fe2 N5 92.29(16) . . ?
N7 Fe2 N5 177.26(18) . . ?
O4 Fe2 N6 88.06(15) . . ?
O3 Fe2 N6 175.08(16) . . ?
N7 Fe2 N6 98.43(17) . . ?
N5 Fe2 N6 83.23(17) . . ?
O4 Fe2 N8 175.98(15) . . ?
O3 Fe2 N8 88.34(15) . . ?
N7 Fe2 N8 83.63(18) . . ?
N5 Fe2 N8 98.57(17) . . ?
N6 Fe2 N8 90.30(16) . . ?
C1 O1 Fe1 128.8(3) . . ?
C12 O2 Fe1 133.0(4) . . ?
C23 O3 Fe2 124.0(3) . . ?
C34 O4 Fe2 126.5(3) . . ?
C7 N1 C8 118.2(5) . . ?
C7 N1 Fe1 125.5(4) . . ?
C8 N1 Fe1 115.1(3) . . ?
C10 N2 C9 113.2(4) . . ?
C10 N2 Fe1 114.1(3) . . ?
C9 N2 Fe1 107.2(3) . . ?
C10 N2 H1 107.4 . . ?
C9 N2 H1 107.4 . . ?
Fe1 N2 H1 107.4 . . ?
C18 N3 C19 118.0(5) . . ?
C18 N3 Fe1 127.8(4) . . ?
C19 N3 Fe1 114.2(3) . . ?
C20 N4 C21 113.0(4) . . ?
C20 N4 Fe1 104.9(3) . . ?
C21 N4 Fe1 114.8(3) . . ?
C20 N4 H2 108.0 . . ?
C21 N4 H2 108.0 . . ?
Fe1 N4 H2 108.0 . . ?
C29 N5 C30 118.7(4) . . ?
C29 N5 Fe2 125.4(4) . . ?
C30 N5 Fe2 114.4(3) . . ?
C32 N6 C31 112.1(4) . . ?
C32 N6 Fe2 115.5(3) . . ?
C31 N6 Fe2 107.2(3) . . ?
C32 N6 H3 107.2 . . ?
C31 N6 H3 107.2 . . ?
Fe2 N6 H3 107.2 . . ?
C40 N7 C41 118.1(4) . . ?
C40 N7 Fe2 126.9(4) . . ?
C41 N7 Fe2 114.3(3) . . ?
C42 N8 C43 112.5(4) . . ?
C42 N8 Fe2 105.8(3) . . ?
C43 N8 Fe2 114.3(3) . . ?
C42 N8 H4 108.0 . . ?
C43 N8 H4 108.0 . . ?
Fe2 N8 H4 108.0 . . ?
O6 N9 O7 121.2(7) . . ?
O6 N9 O5 119.4(7) . . ?
O7 N9 O5 119.2(7) . . ?
O8 N10 O9 118.2(7) . . ?
O8 N10 O10 122.3(7) . . ?
O9 N10 O10 119.5(7) . . ?
O1 C1 C2 117.8(6) . . ?
O1 C1 C6 124.4(6) . . ?
C2 C1 C6 117.8(6) . . ?
C3 C2 C1 121.6(6) . . ?
C3 C2 H5 119.2 . . ?
C1 C2 H5 119.2 . . ?
C2 C3 C4 120.7(6) . . ?
C2 C3 H6 119.7 . . ?
C4 C3 H6 119.7 . . ?
C5 C4 C3 118.4(6) . . ?
C5 C4 H7 120.8 . . ?
C3 C4 H7 120.8 . . ?
C4 C5 C6 122.0(6) . . ?
C4 C5 H8 119.0 . . ?
C6 C5 H8 119.0 . . ?
C1 C6 C5 119.5(6) . . ?
C1 C6 C7 122.5(6) . . ?
C5 C6 C7 118.0(6) . . ?
N1 C7 C6 124.4(6) . . ?
N1 C7 H9 117.8 . . ?
C6 C7 H9 117.8 . . ?
N1 C8 C9 107.0(4) . . ?
N1 C8 H10 110.3 . . ?
C9 C8 H10 110.3 . . ?
N1 C8 H11 110.3 . . ?
C9 C8 H11 110.3 . . ?
H10 C8 H11 108.6 . . ?
N2 C9 C8 107.9(4) . . ?
N2 C9 H12 110.1 . . ?
C8 C9 H12 110.1 . . ?
N2 C9 H13 110.1 . . ?
C8 C9 H13 110.1 . . ?
H12 C9 H13 108.4 . . ?
N2 C10 C11 114.6(4) . . ?
N2 C10 H14 108.6 . . ?
C11 C10 H14 108.6 . . ?
N2 C10 H15 108.6 . . ?
C11 C10 H15 108.6 . . ?
H14 C10 H15 107.6 . . ?
C10 C11 H16 109.5 . . ?
C10 C11 H17 109.5 . . ?
H16 C11 H17 109.5 . . ?
C10 C11 H18 109.5 . . ?
H16 C11 H18 109.5 . . ?
H17 C11 H18 109.5 . . ?
O2 C12 C17 123.7(5) . . ?
O2 C12 C13 119.2(6) . . ?
C17 C12 C13 117.1(6) . . ?
C14 C13 C12 122.1(6) . . ?
C14 C13 H19 119.0 . . ?
C12 C13 H19 119.0 . . ?
C13 C14 C15 120.4(6) . . ?
C13 C14 H20 119.8 . . ?
C15 C14 H20 119.8 . . ?
C14 C15 C16 119.2(6) . . ?
C14 C15 H21 120.4 . . ?
C16 C15 H21 120.4 . . ?
C15 C16 C17 121.4(6) . . ?
C15 C16 H22 119.3 . . ?
C17 C16 H22 119.3 . . ?
C12 C17 C16 119.7(6) . . ?
C12 C17 C18 122.7(5) . . ?
C16 C17 C18 117.6(6) . . ?
N3 C18 C17 124.6(5) . . ?
N3 C18 H23 117.7 . . ?
C17 C18 H23 117.7 . . ?
N3 C19 C20 107.3(4) . . ?
N3 C19 H24 110.3 . . ?
C20 C19 H24 110.3 . . ?
N3 C19 H25 110.3 . . ?
C20 C19 H25 110.3 . . ?
H24 C19 H25 108.5 . . ?
N4 C20 C19 108.3(4) . . ?
N4 C20 H26 110.0 . . ?
C19 C20 H26 110.0 . . ?
N4 C20 H27 110.0 . . ?
C19 C20 H27 110.0 . . ?
H26 C20 H27 108.4 . . ?
N4 C21 C22 113.2(4) . . ?
N4 C21 H28 108.9 . . ?
C22 C21 H28 108.9 . . ?
N4 C21 H29 108.9 . . ?
C22 C21 H29 108.9 . . ?
H28 C21 H29 107.8 . . ?
C21 C22 H30 109.5 . . ?
C21 C22 H31 109.5 . . ?
H30 C22 H31 109.5 . . ?
C21 C22 H32 109.5 . . ?
H30 C22 H32 109.5 . . ?
H31 C22 H32 109.5 . . ?
O3 C23 C28 124.3(5) . . ?
O3 C23 C24 117.4(5) . . ?
C28 C23 C24 118.3(5) . . ?
C25 C24 C23 120.5(5) . . ?
C25 C24 H33 119.7 . . ?
C23 C24 H33 119.7 . . ?
C24 C25 C26 121.0(5) . . ?
C24 C25 H34 119.5 . . ?
C26 C25 H34 119.5 . . ?
C27 C26 C25 119.3(5) . . ?
C27 C26 H35 120.4 . . ?
C25 C26 H35 120.4 . . ?
C26 C27 C28 120.8(5) . . ?
C26 C27 H36 119.6 . . ?
C28 C27 H36 119.6 . . ?
C23 C28 C27 120.0(5) . . ?
C23 C28 C29 123.1(5) . . ?
C27 C28 C29 116.9(5) . . ?
N5 C29 C28 123.3(5) . . ?
N5 C29 H37 118.4 . . ?
C28 C29 H37 118.4 . . ?
N5 C30 C31 106.1(4) . . ?
N5 C30 H38 110.5 . . ?
C31 C30 H38 110.5 . . ?
N5 C30 H39 110.5 . . ?
C31 C30 H39 110.5 . . ?
H38 C30 H39 108.7 . . ?
N6 C31 C30 106.5(4) . . ?
N6 C31 H40 110.4 . . ?
C30 C31 H40 110.4 . . ?
N6 C31 H41 110.4 . . ?
C30 C31 H41 110.4 . . ?
H40 C31 H41 108.6 . . ?
N6 C32 C33 114.3(4) . . ?
N6 C32 H42 108.7 . . ?
C33 C32 H42 108.7 . . ?
N6 C32 H43 108.7 . . ?
C33 C32 H43 108.7 . . ?
H42 C32 H43 107.6 . . ?
C32 C33 H44 109.5 . . ?
C32 C33 H45 109.5 . . ?
H44 C33 H45 109.5 . . ?
C32 C33 H46 109.5 . . ?
H44 C33 H46 109.5 . . ?
H45 C33 H46 109.5 . . ?
O4 C34 C35 117.8(5) . . ?
O4 C34 C38 125.5(5) . . ?
C35 C34 C38 116.8(5) . . ?
C36 C35 C34 122.1(5) . . ?
C36 C35 H47 119.0 . . ?
C34 C35 H47 119.0 . . ?
C35 C36 C37 120.5(5) . . ?
C35 C36 H48 119.7 . . ?
C37 C36 H48 119.7 . . ?
C39 C37 C36 119.0(5) . . ?
C39 C37 H49 120.5 . . ?
C36 C37 H49 120.5 . . ?
C39 C38 C34 120.0(5) . . ?
C39 C38 C40 118.8(5) . . ?
C34 C38 C40 121.1(5) . . ?
C37 C39 C38 121.7(5) . . ?
C37 C39 H50 119.2 . . ?
C38 C39 H50 119.2 . . ?
N7 C40 C38 124.8(5) . . ?
N7 C40 H51 117.6 . . ?
C38 C40 H51 117.6 . . ?
N7 C41 C42 107.0(4) . . ?
N7 C41 H52 110.3 . . ?
C42 C41 H52 110.3 . . ?
N7 C41 H53 110.3 . . ?
C42 C41 H53 110.3 . . ?
H52 C41 H53 108.6 . . ?
N8 C42 C41 107.0(4) . . ?
N8 C42 H54 110.3 . . ?
C41 C42 H54 110.3 . . ?
N8 C42 H55 110.3 . . ?
C41 C42 H55 110.3 . . ?
H54 C42 H55 108.6 . . ?
N8 C43 C44 113.5(4) . . ?
N8 C43 H56 108.9 . . ?
C44 C43 H56 108.9 . . ?
N8 C43 H57 108.9 . . ?
C44 C43 H57 108.9 . . ?
H56 C43 H57 107.7 . . ?
C43 C44 H58 109.5 . . ?
C43 C44 H59 109.5 . . ?
H58 C44 H59 109.5 . . ?
C43 C44 H60 109.5 . . ?
H58 C44 H60 109.5 . . ?
H59 C44 H60 109.5 . . ?

loop_
_geom_bond_atom_site_label_1
_geom_bond_atom_site_label_2
_geom_bond_distance
_geom_bond_site_symmetry_2
_geom_bond_publ_flag
Fe1 O2 1.899(3) . ?
Fe1 O1 1.911(3) . ?
Fe1 N1 2.028(4) . ?
Fe1 N3 2.051(4) . ?
Fe1 N4 2.134(4) . ?
Fe1 N2 2.156(4) . ?
Fe2 O4 1.867(3) . ?
Fe2 O3 1.880(3) . ?
Fe2 N7 1.916(4) . ?
Fe2 N5 1.922(4) . ?
Fe2 N6 2.044(4) . ?
Fe2 N8 2.055(4) . ?
O1 C1 1.318(6) . ?
O2 C12 1.305(6) . ?
O3 C23 1.328(5) . ?
O4 C34 1.317(5) . ?
O5 N9 1.271(6) . ?
O6 N9 1.190(6) . ?
O7 N9 1.211(6) . ?
O8 N10 1.184(6) . ?
O9 N10 1.189(6) . ?
O10 N10 1.227(6) . ?
N1 C7 1.287(5) . ?
N1 C8 1.470(5) . ?
N2 C10 1.472(5) . ?
N2 C9 1.477(5) . ?
N2 H1 1.0000 . ?
N3 C18 1.284(5) . ?
N3 C19 1.486(5) . ?
N4 C20 1.466(5) . ?
N4 C21 1.490(5) . ?
N4 H2 1.0000 . ?
N5 C29 1.283(5) . ?
N5 C30 1.460(5) . ?
N6 C32 1.489(5) . ?
N6 C31 1.491(5) . ?
N6 H3 1.0000 . ?
N7 C40 1.279(5) . ?
N7 C41 1.471(5) . ?
N8 C42 1.477(5) . ?
N8 C43 1.493(5) . ?
N8 H4 1.0000 . ?
C1 C2 1.396(6) . ?
C1 C6 1.403(7) . ?
C2 C3 1.382(6) . ?
C2 H5 0.9500 . ?
C3 C4 1.394(6) . ?
C3 H6 0.9500 . ?
C4 C5 1.366(6) . ?
C4 H7 0.9500 . ?
C5 C6 1.408(6) . ?
C5 H8 0.9500 . ?
C6 C7 1.437(6) . ?
C7 H9 0.9500 . ?
C8 C9 1.507(6) . ?
C8 H10 0.9900 . ?
C8 H11 0.9900 . ?
C9 H12 0.9900 . ?
C9 H13 0.9900 . ?
C10 C11 1.522(6) . ?
C10 H14 0.9900 . ?
C10 H15 0.9900 . ?
C11 H16 0.9800 . ?
C11 H17 0.9800 . ?
C11 H18 0.9800 . ?
C12 C17 1.406(7) . ?
C12 C13 1.413(6) . ?
C13 C14 1.374(6) . ?
C13 H19 0.9500 . ?
C14 C15 1.378(7) . ?
C14 H20 0.9500 . ?
C15 C16 1.379(7) . ?
C15 H21 0.9500 . ?
C16 C17 1.407(6) . ?
C16 H22 0.9500 . ?
C17 C18 1.439(6) . ?
C18 H23 0.9500 . ?
C19 C20 1.505(6) . ?
C19 H24 0.9900 . ?
C19 H25 0.9900 . ?
C20 H26 0.9900 . ?
C20 H27 0.9900 . ?
C21 C22 1.517(6) . ?
C21 H28 0.9900 . ?
C21 H29 0.9900 . ?
C22 H30 0.9800 . ?
C22 H31 0.9800 . ?
C22 H32 0.9800 . ?
C23 C28 1.398(6) . ?
C23 C24 1.411(6) . ?
C24 C25 1.381(6) . ?
C24 H33 0.9500 . ?
C25 C26 1.388(6) . ?
C25 H34 0.9500 . ?
C26 C27 1.376(6) . ?
C26 H35 0.9500 . ?
C27 C28 1.410(6) . ?
C27 H36 0.9500 . ?
C28 C29 1.438(6) . ?
C29 H37 0.9500 . ?
C30 C31 1.511(6) . ?
C30 H38 0.9900 . ?
C30 H39 0.9900 . ?
C31 H40 0.9900 . ?
C31 H41 0.9900 . ?
C32 C33 1.514(6) . ?
C32 H42 0.9900 . ?
C32 H43 0.9900 . ?
C33 H44 0.9800 . ?
C33 H45 0.9800 . ?
C33 H46 0.9800 . ?
C34 C35 1.409(6) . ?
C34 C38 1.417(6) . ?
C35 C36 1.367(6) . ?
C35 H47 0.9500 . ?
C36 C37 1.393(6) . ?
C36 H48 0.9500 . ?
C37 C39 1.367(6) . ?
C37 H49 0.9500 . ?
C38 C39 1.395(6) . ?
C38 C40 1.437(6) . ?
C39 H50 0.9500 . ?
C40 H51 0.9500 . ?
C41 C42 1.511(6) . ?
C41 H52 0.9900 . ?
C41 H53 0.9900 . ?
C42 H54 0.9900 . ?
C42 H55 0.9900 . ?
C43 C44 1.517(5) . ?
C43 H56 0.9900 . ?
C43 H57 0.9900 . ?
C44 H58 0.9800 . ?
C44 H59 0.9800 . ?
C44 H60 0.9800 . ?

loop_
_geom_torsion_atom_site_label_1
_geom_torsion_atom_site_label_2
_geom_torsion_atom_site_label_3
_geom_torsion_atom_site_label_4
_geom_torsion
_geom_torsion_site_symmetry_1
_geom_torsion_site_symmetry_2
_geom_torsion_site_symmetry_3
_geom_torsion_site_symmetry_4
_geom_torsion_publ_flag
O1 Fe1 O2 C12 -97.3(5) . . . . ?
N1 Fe1 O2 C12 174.3(5) . . . . ?
N3 Fe1 O2 C12 -2.4(5) . . . . ?
N4 Fe1 O2 C12 5.5(10) . . . . ?
N2 Fe1 O2 C12 94.4(5) . . . . ?
O4 Fe2 O3 C23 -56.4(4) . . . . ?
N7 Fe2 O3 C23 -149.2(4) . . . . ?
N5 Fe2 O3 C23 28.6(4) . . . . ?
N8 Fe2 O3 C23 127.1(4) . . . . ?
O3 Fe2 O4 C34 -71.0(4) . . . . ?
N7 Fe2 O4 C34 15.3(4) . . . . ?
N5 Fe2 O4 C34 -163.0(4) . . . . ?
N6 Fe2 O4 C34 113.6(4) . . . . ?
Fe1 O1 C1 C2 166.9(3) . . . . ?
Fe1 O1 C1 C6 -13.3(7) . . . . ?
O1 C1 C2 C3 -179.7(5) . . . . ?
C6 C1 C2 C3 0.6(8) . . . . ?
C1 C2 C3 C4 1.6(8) . . . . ?
C2 C3 C4 C5 -2.3(8) . . . . ?
C3 C4 C5 C6 0.9(8) . . . . ?
O1 C1 C6 C5 178.3(5) . . . . ?
C2 C1 C6 C5 -2.0(7) . . . . ?
O1 C1 C6 C7 -5.0(8) . . . . ?
C2 C1 C6 C7 174.7(5) . . . . ?
C4 C5 C6 C1 1.3(8) . . . . ?
C4 C5 C6 C7 -175.6(5) . . . . ?
C8 N1 C7 C6 -175.4(4) . . . . ?
Fe1 N1 C7 C6 18.1(7) . . . . ?
C1 C6 C7 N1 1.6(8) . . . . ?
C5 C6 C7 N1 178.4(5) . . . . ?
C7 N1 C8 C9 -134.4(5) . . . . ?
Fe1 N1 C8 C9 33.6(5) . . . . ?
C10 N2 C9 C8 172.2(4) . . . . ?
Fe1 N2 C9 C8 45.6(5) . . . . ?
N1 C8 C9 N2 -51.7(5) . . . . ?
C9 N2 C10 C11 63.3(6) . . . . ?
Fe1 N2 C10 C11 -173.8(3) . . . . ?
Fe1 O2 C12 C17 0.8(8) . . . . ?
Fe1 O2 C12 C13 -178.4(3) . . . . ?
O2 C12 C13 C14 178.6(5) . . . . ?
C17 C12 C13 C14 -0.6(8) . . . . ?
C12 C13 C14 C15 -1.7(8) . . . . ?
C13 C14 C15 C16 3.2(9) . . . . ?
C14 C15 C16 C17 -2.3(8) . . . . ?
O2 C12 C17 C16 -177.7(5) . . . . ?
C13 C12 C17 C16 1.5(7) . . . . ?
O2 C12 C17 C18 3.2(8) . . . . ?
C13 C12 C17 C18 -177.6(4) . . . . ?
C15 C16 C17 C12 0.0(8) . . . . ?
C15 C16 C17 C18 179.1(5) . . . . ?
C19 N3 C18 C17 -179.3(4) . . . . ?
Fe1 N3 C18 C17 2.3(7) . . . . ?
C12 C17 C18 N3 -4.7(8) . . . . ?
C16 C17 C18 N3 176.2(5) . . . . ?
C18 N3 C19 C20 -155.4(4) . . . . ?
Fe1 N3 C19 C20 23.1(5) . . . . ?
C21 N4 C20 C19 178.5(4) . . . . ?
Fe1 N4 C20 C19 52.8(4) . . . . ?
N3 C19 C20 N4 -50.5(5) . . . . ?
C20 N4 C21 C22 65.6(5) . . . . ?
Fe1 N4 C21 C22 -174.2(3) . . . . ?
Fe2 O3 C23 C28 -18.9(6) . . . . ?
Fe2 O3 C23 C24 161.9(3) . . . . ?
O3 C23 C24 C25 -176.5(4) . . . . ?
C28 C23 C24 C25 4.2(7) . . . . ?
C23 C24 C25 C26 -3.0(8) . . . . ?
C24 C25 C26 C27 -1.0(8) . . . . ?
C25 C26 C27 C28 3.7(8) . . . . ?
O3 C23 C28 C27 179.2(4) . . . . ?
C24 C23 C28 C27 -1.6(7) . . . . ?
O3 C23 C28 C29 -4.3(8) . . . . ?
C24 C23 C28 C29 174.9(5) . . . . ?
C26 C27 C28 C23 -2.4(8) . . . . ?
C26 C27 C28 C29 -179.0(4) . . . . ?
C30 N5 C29 C28 177.9(4) . . . . ?
Fe2 N5 C29 C28 12.6(7) . . . . ?
C23 C28 C29 N5 7.6(8) . . . . ?
C27 C28 C29 N5 -175.9(5) . . . . ?
C29 N5 C30 C31 -130.8(4) . . . . ?
Fe2 N5 C30 C31 36.0(4) . . . . ?
C32 N6 C31 C30 170.7(4) . . . . ?
Fe2 N6 C31 C30 43.0(4) . . . . ?
N5 C30 C31 N6 -50.8(5) . . . . ?
C31 N6 C32 C33 58.2(5) . . . . ?
Fe2 N6 C32 C33 -178.6(3) . . . . ?
Fe2 O4 C34 C35 171.7(3) . . . . ?
Fe2 O4 C34 C38 -9.9(7) . . . . ?
O4 C34 C35 C36 178.6(4) . . . . ?
C38 C34 C35 C36 0.0(7) . . . . ?
C34 C35 C36 C37 0.8(8) . . . . ?
C35 C36 C37 C39 -1.3(8) . . . . ?
O4 C34 C38 C39 -178.9(4) . . . . ?
C35 C34 C38 C39 -0.4(7) . . . . ?
O4 C34 C38 C40 -2.2(8) . . . . ?
C35 C34 C38 C40 176.3(4) . . . . ?
C36 C37 C39 C38 0.9(8) . . . . ?
C34 C38 C39 C37 -0.1(7) . . . . ?
C40 C38 C39 C37 -176.9(5) . . . . ?
C41 N7 C40 C38 178.9(4) . . . . ?
Fe2 N7 C40 C38 8.4(8) . . . . ?
C39 C38 C40 N7 179.6(5) . . . . ?
C34 C38 C40 N7 2.8(8) . . . . ?
C40 N7 C41 C42 -141.8(5) . . . . ?
Fe2 N7 C41 C42 29.8(5) . . . . ?
C43 N8 C42 C41 171.5(4) . . . . ?
Fe2 N8 C42 C41 46.0(4) . . . . ?
N7 C41 C42 N8 -49.6(5) . . . . ?
C42 N8 C43 C44 56.6(5) . . . . ?
Fe2 N8 C43 C44 177.3(3) . . . . ?
